data_7028888
loop_
_publ_author_name
'Najafabadi, Bahareh Khalili'
'Corrigan, John F.'

_publ_section_title
;
 N-heterocyclic carbenes as effective ligands for the preparation of
 stabilized copper- and silver-t-butylthiolate clusters.
;
_journal_issue 5
_journal_name_full 'Dalton transactions (Cambridge, England : 2003)'
_journal_page_first 2104
_journal_page_last 2111
_journal_paper_doi 10.1039/c3dt52558a
_journal_volume 43
_journal_year 2014
_chemical_formula_moiety 'C34 H78 Cu4 P2 S4'
_chemical_formula_sum 'C34 H78 Cu4 P2 S4'
_chemical_formula_weight 931.30
_chemical_name_systematic
;
 ?
;
_space_group_crystal_system monoclinic
_space_group_IT_number 14
_space_group_name_Hall '-P 2ybc'
_space_group_name_H-M_alt 'P 1 21/c 1'
_symmetry_space_group_name_Hall '-P 2ybc'
_symmetry_space_group_name_H-M 'P 1 21/c 1'
_atom_sites_solution_hydrogens geom
_audit_creation_method SHELXL-2013
_cell_angle_alpha 90
_cell_angle_beta 114.317(4)
_cell_angle_gamma 90
_cell_formula_units_Z 2
_cell_length_a 10.2300(14)
_cell_length_b 13.023(2)
_cell_length_c 18.533(3)
_cell_measurement_reflns_used 4623
_cell_measurement_temperature 110(2)
_cell_measurement_theta_max 35.65
_cell_measurement_theta_min 2.87
_cell_volume 2250.0(6)
_computing_cell_refinement SAINT
_computing_data_collection APEX2
_computing_data_reduction SAINT
_computing_molecular_graphics Mercury
_computing_publication_material cif2tables.py
_computing_structure_refinement SHELXL-2013
_computing_structure_solution XS
_diffrn_ambient_temperature 110(2)
_diffrn_measured_fraction_theta_full 0.997
_diffrn_measured_fraction_theta_max 0.935
_diffrn_measurement_device_type 'Bruker APEX-II CCD'
_diffrn_measurement_method '\f and \w scans'
_diffrn_radiation_type MoK\a
_diffrn_radiation_wavelength 0.71073
_diffrn_reflns_av_unetI/netI 0.0361
_diffrn_reflns_Laue_measured_fraction_full 0.997
_diffrn_reflns_Laue_measured_fraction_max 0.935
_diffrn_reflns_limit_h_max 16
_diffrn_reflns_limit_h_min -17
_diffrn_reflns_limit_k_max 22
_diffrn_reflns_limit_k_min 0
_diffrn_reflns_limit_l_max 32
_diffrn_reflns_limit_l_min 0
_diffrn_reflns_number 19802
_diffrn_reflns_point_group_measured_fraction_full 0.997
_diffrn_reflns_point_group_measured_fraction_max 0.935
_diffrn_reflns_theta_full 25.242
_diffrn_reflns_theta_max 39.361
_diffrn_reflns_theta_min 3.294
_diffrn_source 'sealed tube'
_exptl_absorpt_coefficient_mu 2.143
_exptl_absorpt_correction_T_max 0.441125
_exptl_absorpt_correction_T_min 0.302997
_exptl_absorpt_correction_type multi-scan
_exptl_absorpt_process_details TWINABS
_exptl_crystal_colour colourless
_exptl_crystal_density_diffrn 1.375
_exptl_crystal_description needle
_exptl_crystal_F_000 984
_exptl_crystal_size_max 0.612
_exptl_crystal_size_mid 0.233
_exptl_crystal_size_min 0.223
_refine_diff_density_max 0.465
_refine_diff_density_min -0.477
_refine_diff_density_rms 0.086
_refine_ls_extinction_method none
_refine_ls_goodness_of_fit_ref 1.016
_refine_ls_hydrogen_treatment constr
_refine_ls_matrix_type full
_refine_ls_number_parameters 212
_refine_ls_number_reflns 19802
_refine_ls_number_restraints 0
_refine_ls_restrained_S_all 1.016
_refine_ls_R_factor_all 0.0442
_refine_ls_R_factor_gt 0.0298
_refine_ls_shift/su_max 0.003
_refine_ls_shift/su_mean 0.000
_refine_ls_structure_factor_coef Fsqd
_refine_ls_weighting_details 'w=1/[\s^2^(Fo^2^)+(0.0294P)^2^+0.2815P] where P=(Fo^2^+2Fc^2^)/3'
_refine_ls_weighting_scheme calc
_refine_ls_wR_factor_gt 0.0592
_refine_ls_wR_factor_ref 0.0625
_reflns_Friedel_coverage 0.000
_reflns_number_gt 16387
_reflns_number_total 19802
_reflns_threshold_expression 'I > 2\s(I)'
_cod_data_source_file c3dt52558a.txt
_cod_data_source_block 4
_cod_database_code 7028888
_shelx_space_group_comment
;
The symmetry employed for this shelxl refinement is uniquely defined
by the following loop, which should always be used as a source of
symmetry information in preference to the above space-group names.
They are only intended as comments.
;
_shelx_estimated_absorpt_t_min 0.354
_shelx_estimated_absorpt_t_max 0.647
_shelxl_version_number 2013-3

loop_
_space_group_symop_operation_xyz
'x, y, z'
'-x, y+1/2, -z+1/2'
'-x, -y, -z'
'x, -y-1/2, z-1/2'

loop_
_atom_site_label
_atom_site_type_symbol
_atom_site_fract_x
_atom_site_fract_y
_atom_site_fract_z
_atom_site_U_iso_or_equiv
_atom_site_adp_type
_atom_site_occupancy
_atom_site_site_symmetry_order
_atom_site_calc_flag
_atom_site_refinement_flags_posn
_atom_site_refinement_flags_adp
Cu1 Cu 0.62360(2) 0.09074(2) 0.55527(2) 0.01730(3) Uani 1 1 d . .
Cu2 Cu 0.37901(2) 0.15925(2) 0.40728(2) 0.01398(3) Uani 1 1 d . .
S1 S 0.61138(3) 0.19902(2) 0.46420(2) 0.01523(5) Uani 1 1 d . .
S2 S 0.33658(3) 0.00335(2) 0.34224(2) 0.01598(5) Uani 1 1 d . .
P1 P 0.16366(3) 0.23355(2) 0.37406(2) 0.01329(5) Uani 1 1 d . .
C1 C 0.65902(12) 0.32434(9) 0.51656(7) 0.0173(2) Uani 1 1 d . .
C2 C 0.81571(13) 0.31849(11) 0.57509(8) 0.0250(2) Uani 1 1 d . .
H2A H 0.8755 0.3035 0.5465 0.038 Uiso 1 1 calc R U
H2B H 0.8275 0.2639 0.6137 0.038 Uiso 1 1 calc R U
H2C H 0.8449 0.3843 0.6027 0.038 Uiso 1 1 calc R U
C3 C 0.56467(15) 0.34794(11) 0.56011(9) 0.0290(3) Uani 1 1 d . .
H3A H 0.5901 0.4155 0.5854 0.043 Uiso 1 1 calc R U
H3B H 0.5795 0.2954 0.6006 0.043 Uiso 1 1 calc R U
H3C H 0.4638 0.3481 0.5224 0.043 Uiso 1 1 calc R U
C4 C 0.64087(15) 0.40601(10) 0.45455(9) 0.0286(3) Uani 1 1 d . .
H4A H 0.5399 0.4095 0.4171 0.043 Uiso 1 1 calc R U
H4B H 0.7000 0.3884 0.4260 0.043 Uiso 1 1 calc R U
H4C H 0.6710 0.4728 0.4805 0.043 Uiso 1 1 calc R U
C5 C 0.47548(11) -0.03206(8) 0.30575(7) 0.01632(19) Uani 1 1 d . .
C6 C 0.43018(14) -0.13430(10) 0.26202(8) 0.0241(2) Uani 1 1 d . .
H6A H 0.3328 -0.1281 0.2204 0.036 Uiso 1 1 calc R U
H6B H 0.4320 -0.1880 0.2995 0.036 Uiso 1 1 calc R U
H6C H 0.4966 -0.1524 0.2382 0.036 Uiso 1 1 calc R U
C7 C 0.47623(13) 0.05187(10) 0.24855(8) 0.0226(2) Uani 1 1 d . .
H7A H 0.5048 0.1172 0.2770 0.034 Uiso 1 1 calc R U
H7B H 0.3800 0.0586 0.2060 0.034 Uiso 1 1 calc R U
H7C H 0.5444 0.0337 0.2259 0.034 Uiso 1 1 calc R U
C8 C 0.62313(12) -0.04250(10) 0.37357(7) 0.0216(2) Uani 1 1 d . .
H8A H 0.6921 -0.0656 0.3528 0.032 Uiso 1 1 calc R U
H8B H 0.6189 -0.0928 0.4119 0.032 Uiso 1 1 calc R U
H8C H 0.6534 0.0242 0.3997 0.032 Uiso 1 1 calc R U
C9 C 0.02117(11) 0.13429(9) 0.34944(7) 0.0176(2) Uani 1 1 d . .
H9 H 0.0310 0.0910 0.3074 0.021 Uiso 1 1 calc R U
C10 C -0.13490(12) 0.17083(10) 0.31398(9) 0.0286(3) Uani 1 1 d . .
H10A H -0.1983 0.1129 0.2886 0.043 Uiso 1 1 calc R U
H10B H -0.1473 0.2244 0.2746 0.043 Uiso 1 1 calc R U
H10C H -0.1591 0.1986 0.3561 0.043 Uiso 1 1 calc R U
C11 C 0.04875(14) 0.06126(11) 0.41883(9) 0.0281(3) Uani 1 1 d . .
H11A H 0.0247 0.0957 0.4588 0.042 Uiso 1 1 calc R U
H11B H 0.1502 0.0414 0.4424 0.042 Uiso 1 1 calc R U
H11C H -0.0109 -0.0002 0.3998 0.042 Uiso 1 1 calc R U
C12 C 0.11637(11) 0.30196(9) 0.27866(7) 0.01711(19) Uani 1 1 d . .
H12 H 0.0110 0.3163 0.2548 0.021 Uiso 1 1 calc R U
C13 C 0.19709(15) 0.40394(10) 0.29076(8) 0.0260(2) Uani 1 1 d . .
H13A H 0.3000 0.3919 0.3208 0.039 Uiso 1 1 calc R U
H13B H 0.1627 0.4514 0.3201 0.039 Uiso 1 1 calc R U
H13C H 0.1803 0.4337 0.2391 0.039 Uiso 1 1 calc R U
C14 C 0.15192(13) 0.23517(11) 0.22112(7) 0.0230(2) Uani 1 1 d . .
H14A H 0.1192 0.2697 0.1697 0.035 Uiso 1 1 calc R U
H14B H 0.1035 0.1687 0.2147 0.035 Uiso 1 1 calc R U
H14C H 0.2558 0.2244 0.2422 0.035 Uiso 1 1 calc R U
C15 C 0.13899(12) 0.33415(9) 0.43823(7) 0.0182(2) Uani 1 1 d . .
H15 H 0.2143 0.3867 0.4447 0.022 Uiso 1 1 calc R U
C16 C -0.00334(14) 0.39355(10) 0.40525(9) 0.0269(3) Uani 1 1 d . .
H16A H -0.0792 0.3506 0.4087 0.040 Uiso 1 1 calc R U
H16B H -0.0283 0.4116 0.3498 0.040 Uiso 1 1 calc R U
H16C H 0.0067 0.4563 0.4362 0.040 Uiso 1 1 calc R U
C17 C 0.17363(15) 0.29513(11) 0.52199(8) 0.0264(3) Uani 1 1 d . .
H17A H 0.1858 0.3537 0.5574 0.040 Uiso 1 1 calc R U
H17B H 0.2624 0.2549 0.5409 0.040 Uiso 1 1 calc R U
H17C H 0.0949 0.2518 0.5214 0.040 Uiso 1 1 calc R U

loop_
_atom_site_aniso_label
_atom_site_aniso_U_11
_atom_site_aniso_U_22
_atom_site_aniso_U_33
_atom_site_aniso_U_23
_atom_site_aniso_U_13
_atom_site_aniso_U_12
Cu1 0.01765(6) 0.01609(6) 0.01982(7) -0.00052(5) 0.00937(5) 0.00063(5)
Cu2 0.01141(5) 0.01646(6) 0.01352(6) -0.00043(5) 0.00459(4) 0.00062(4)
S1 0.01224(10) 0.01623(12) 0.01673(12) -0.00223(9) 0.00546(9) 0.00056(8)
S2 0.01419(10) 0.01508(11) 0.01893(13) -0.00136(9) 0.00706(9) -0.00002(9)
P1 0.01075(10) 0.01484(12) 0.01407(12) -0.00123(9) 0.00490(9) 0.00012(8)
C1 0.0140(4) 0.0178(5) 0.0176(5) -0.0031(4) 0.0039(4) -0.0009(3)
C2 0.0167(5) 0.0263(6) 0.0244(6) -0.0044(5) 0.0007(4) -0.0015(4)
C3 0.0258(6) 0.0291(7) 0.0358(7) -0.0143(6) 0.0166(5) -0.0031(5)
C4 0.0317(6) 0.0188(6) 0.0280(7) 0.0016(5) 0.0048(5) -0.0010(5)
C5 0.0163(4) 0.0164(5) 0.0171(5) -0.0021(4) 0.0077(4) 0.0002(3)
C6 0.0290(6) 0.0201(6) 0.0258(6) -0.0077(5) 0.0140(5) -0.0041(4)
C7 0.0239(5) 0.0224(6) 0.0245(6) 0.0028(5) 0.0130(5) 0.0008(4)
C8 0.0173(4) 0.0258(6) 0.0209(6) -0.0027(4) 0.0070(4) 0.0051(4)
C9 0.0134(4) 0.0168(5) 0.0220(5) -0.0009(4) 0.0067(4) -0.0008(3)
C10 0.0136(4) 0.0227(6) 0.0449(8) 0.0000(5) 0.0073(5) -0.0018(4)
C11 0.0265(6) 0.0249(6) 0.0319(7) 0.0056(5) 0.0110(5) -0.0050(5)
C12 0.0135(4) 0.0206(5) 0.0160(5) 0.0017(4) 0.0048(4) 0.0010(4)
C13 0.0304(6) 0.0223(6) 0.0267(7) 0.0029(5) 0.0133(5) -0.0048(5)
C14 0.0236(5) 0.0298(6) 0.0146(5) -0.0008(4) 0.0068(4) 0.0015(4)
C15 0.0167(4) 0.0194(5) 0.0191(5) -0.0034(4) 0.0079(4) 0.0010(4)
C16 0.0233(5) 0.0262(6) 0.0304(7) -0.0069(5) 0.0103(5) 0.0075(4)
C17 0.0313(6) 0.0303(7) 0.0202(6) -0.0029(5) 0.0132(5) 0.0017(5)

loop_
_atom_type_symbol
_atom_type_description
_atom_type_scat_dispersion_real
_atom_type_scat_dispersion_imag
_atom_type_scat_source
C C 0.0033 0.0016 'International Tables Vol C Tables 4.2.6.8 and 6.1.1.4'
H H 0.0000 0.0000 'International Tables Vol C Tables 4.2.6.8 and 6.1.1.4'
Cu Cu 0.3201 1.2651 'International Tables Vol C Tables 4.2.6.8 and 6.1.1.4'
P P 0.1023 0.0942 'International Tables Vol C Tables 4.2.6.8 and 6.1.1.4'
S S 0.1246 0.1234 'International Tables Vol C Tables 4.2.6.8 and 6.1.1.4'

loop_
_geom_angle_atom_site_label_1
_geom_angle_atom_site_label_2
_geom_angle_atom_site_label_3
_geom_angle
_geom_angle_site_symmetry_1
_geom_angle_site_symmetry_3
S2 Cu1 S1 171.214(13) 3_656 .
S2 Cu1 Cu2 139.665(11) 3_656 .
S1 Cu1 Cu2 48.057(10) . .
S1 Cu2 P1 139.797(14) . .
S1 Cu2 S2 112.704(11) . .
P1 Cu2 S2 106.449(13) . .
S1 Cu2 Cu1 46.218(10) . .
P1 Cu2 Cu1 137.381(11) . .
S2 Cu2 Cu1 97.063(12) . .
C1 S1 Cu1 104.27(4) . .
C1 S1 Cu2 116.78(4) . .
Cu1 S1 Cu2 85.725(12) . .
C5 S2 Cu1 106.46(4) . 3_656
C5 S2 Cu2 113.52(4) . .
Cu1 S2 Cu2 96.504(16) 3_656 .
C15 P1 C12 102.74(5) . .
C15 P1 C9 110.39(5) . .
C12 P1 C9 103.26(5) . .
C15 P1 Cu2 120.34(4) . .
C12 P1 Cu2 108.00(4) . .
C9 P1 Cu2 110.42(4) . .
C4 C1 C3 110.65(11) . .
C4 C1 C2 109.79(10) . .
C3 C1 C2 110.09(11) . .
C4 C1 S1 107.19(8) . .
C3 C1 S1 111.52(8) . .
C2 C1 S1 107.50(8) . .
C1 C2 H2A 109.5 . .
C1 C2 H2B 109.5 . .
H2A C2 H2B 109.5 . .
C1 C2 H2C 109.5 . .
H2A C2 H2C 109.5 . .
H2B C2 H2C 109.5 . .
C1 C3 H3A 109.5 . .
C1 C3 H3B 109.5 . .
H3A C3 H3B 109.5 . .
C1 C3 H3C 109.5 . .
H3A C3 H3C 109.5 . .
H3B C3 H3C 109.5 . .
C1 C4 H4A 109.5 . .
C1 C4 H4B 109.5 . .
H4A C4 H4B 109.5 . .
C1 C4 H4C 109.5 . .
H4A C4 H4C 109.5 . .
H4B C4 H4C 109.5 . .
C8 C5 C7 110.54(10) . .
C8 C5 C6 109.95(10) . .
C7 C5 C6 110.07(10) . .
C8 C5 S2 111.58(8) . .
C7 C5 S2 107.30(8) . .
C6 C5 S2 107.32(8) . .
C5 C6 H6A 109.5 . .
C5 C6 H6B 109.5 . .
H6A C6 H6B 109.5 . .
C5 C6 H6C 109.5 . .
H6A C6 H6C 109.5 . .
H6B C6 H6C 109.5 . .
C5 C7 H7A 109.5 . .
C5 C7 H7B 109.5 . .
H7A C7 H7B 109.5 . .
C5 C7 H7C 109.5 . .
H7A C7 H7C 109.5 . .
H7B C7 H7C 109.5 . .
C5 C8 H8A 109.5 . .
C5 C8 H8B 109.5 . .
H8A C8 H8B 109.5 . .
C5 C8 H8C 109.5 . .
H8A C8 H8C 109.5 . .
H8B C8 H8C 109.5 . .
C11 C9 C10 110.67(10) . .
C11 C9 P1 111.81(8) . .
C10 C9 P1 117.58(8) . .
C11 C9 H9 105.2 . .
C10 C9 H9 105.2 . .
P1 C9 H9 105.2 . .
C9 C10 H10A 109.5 . .
C9 C10 H10B 109.5 . .
H10A C10 H10B 109.5 . .
C9 C10 H10C 109.5 . .
H10A C10 H10C 109.5 . .
H10B C10 H10C 109.5 . .
C9 C11 H11A 109.5 . .
C9 C11 H11B 109.5 . .
H11A C11 H11B 109.5 . .
C9 C11 H11C 109.5 . .
H11A C11 H11C 109.5 . .
H11B C11 H11C 109.5 . .
C13 C12 C14 109.04(10) . .
C13 C12 P1 111.31(8) . .
C14 C12 P1 110.30(8) . .
C13 C12 H12 108.7 . .
C14 C12 H12 108.7 . .
P1 C12 H12 108.7 . .
C12 C13 H13A 109.5 . .
C12 C13 H13B 109.5 . .
H13A C13 H13B 109.5 . .
C12 C13 H13C 109.5 . .
H13A C13 H13C 109.5 . .
H13B C13 H13C 109.5 . .
C12 C14 H14A 109.5 . .
C12 C14 H14B 109.5 . .
H14A C14 H14B 109.5 . .
C12 C14 H14C 109.5 . .
H14A C14 H14C 109.5 . .
H14B C14 H14C 109.5 . .
C17 C15 C16 110.89(10) . .
C17 C15 P1 112.34(9) . .
C16 C15 P1 117.22(8) . .
C17 C15 H15 105.1 . .
C16 C15 H15 105.1 . .
P1 C15 H15 105.1 . .
C15 C16 H16A 109.5 . .
C15 C16 H16B 109.5 . .
H16A C16 H16B 109.5 . .
C15 C16 H16C 109.5 . .
H16A C16 H16C 109.5 . .
H16B C16 H16C 109.5 . .
C15 C17 H17A 109.5 . .
C15 C17 H17B 109.5 . .
H17A C17 H17B 109.5 . .
C15 C17 H17C 109.5 . .
H17A C17 H17C 109.5 . .
H17B C17 H17C 109.5 . .

loop_
_geom_bond_atom_site_label_1
_geom_bond_atom_site_label_2
_geom_bond_distance
_geom_bond_site_symmetry_2
Cu1 S2 2.1535(4) 3_656
Cu1 S1 2.1633(4) .
Cu1 Cu2 2.9879(4) .
Cu2 S1 2.2287(4) .
Cu2 P1 2.2476(4) .
Cu2 S2 2.3093(4) .
S1 C1 1.8584(12) .
S2 C5 1.8656(11) .
S2 Cu1 2.1536(4) 3_656
P1 C15 1.8552(12) .
P1 C12 1.8572(12) .
P1 C9 1.8591(11) .
C1 C4 1.5201(18) .
C1 C3 1.5228(17) .
C1 C2 1.5231(16) .
C2 H2A 0.9800 .
C2 H2B 0.9800 .
C2 H2C 0.9800 .
C3 H3A 0.9800 .
C3 H3B 0.9800 .
C3 H3C 0.9800 .
C4 H4A 0.9800 .
C4 H4B 0.9800 .
C4 H4C 0.9800 .
C5 C8 1.5220(16) .
C5 C7 1.5249(17) .
C5 C6 1.5281(16) .
C6 H6A 0.9800 .
C6 H6B 0.9800 .
C6 H6C 0.9800 .
C7 H7A 0.9800 .
C7 H7B 0.9800 .
C7 H7C 0.9800 .
C8 H8A 0.9800 .
C8 H8B 0.9800 .
C8 H8C 0.9800 .
C9 C11 1.5294(18) .
C9 C10 1.5308(16) .
C9 H9 1.0000 .
C10 H10A 0.9800 .
C10 H10B 0.9800 .
C10 H10C 0.9800 .
C11 H11A 0.9800 .
C11 H11B 0.9800 .
C11 H11C 0.9800 .
C12 C13 1.5309(17) .
C12 C14 1.5313(17) .
C12 H12 1.0000 .
C13 H13A 0.9800 .
C13 H13B 0.9800 .
C13 H13C 0.9800 .
C14 H14A 0.9800 .
C14 H14B 0.9800 .
C14 H14C 0.9800 .
C15 C17 1.5299(18) .
C15 C16 1.5359(16) .
C15 H15 1.0000 .
C16 H16A 0.9800 .
C16 H16B 0.9800 .
C16 H16C 0.9800 .
C17 H17A 0.9800 .
C17 H17B 0.9800 .
C17 H17C 0.9800 .

loop_
_geom_torsion_atom_site_label_1
_geom_torsion_atom_site_label_2
_geom_torsion_atom_site_label_3
_geom_torsion_atom_site_label_4
_geom_torsion
_geom_torsion_site_symmetry_1
Cu1 S1 C1 C4 -175.50(7) .
Cu2 S1 C1 C4 -83.08(8) .
Cu1 S1 C1 C3 -54.24(9) .
Cu2 S1 C1 C3 38.18(10) .
Cu1 S1 C1 C2 66.53(9) .
Cu2 S1 C1 C2 158.95(7) .
Cu1 S2 C5 C8 -43.55(9) 3_656
Cu2 S2 C5 C8 61.37(9) .
Cu1 S2 C5 C7 -164.77(7) 3_656
Cu2 S2 C5 C7 -59.85(8) .
Cu1 S2 C5 C6 76.96(8) 3_656
Cu2 S2 C5 C6 -178.12(7) .
C15 P1 C9 C11 -76.54(10) .
C12 P1 C9 C11 174.22(9) .
Cu2 P1 C9 C11 58.98(9) .
C15 P1 C9 C10 53.10(11) .
C12 P1 C9 C10 -56.13(11) .
Cu2 P1 C9 C10 -171.38(9) .
C15 P1 C12 C13 50.40(9) .
C9 P1 C12 C13 165.26(8) .
Cu2 P1 C12 C13 -77.77(8) .
C15 P1 C12 C14 171.58(8) .
C9 P1 C12 C14 -73.56(9) .
Cu2 P1 C12 C14 43.41(8) .
C12 P1 C15 C17 -179.53(8) .
C9 P1 C15 C17 70.89(10) .
Cu2 P1 C15 C17 -59.57(9) .
C12 P1 C15 C16 50.30(10) .
C9 P1 C15 C16 -59.27(11) .
Cu2 P1 C15 C16 170.26(8) .
